data_4129137
loop_
_publ_author_name
'Wilde, Justin H.'
'Smith, Jacob A.'
'Dickie, Diane A.'
'Harman, W. Dean'

_publ_section_title
;
 Molybdenum-Promoted Synthesis of Isoquinuclidines with Bridgehead
 CF<sub>3</sub> Groups.
;
_journal_issue 47
_journal_name_full 'Journal of the American Chemical Society'
_journal_page_first 18890
_journal_page_last 18899
_journal_paper_doi 10.1021/jacs.9b10781
_journal_volume 141
_journal_year 2019
_chemical_formula_sum 'C26 H32 B F3 Mo N10 O'
_chemical_formula_weight 664.36
_chemical_name_common 5-JHW-227
_space_group_crystal_system monoclinic
_space_group_IT_number 14
_space_group_name_Hall '-P 2ybc'
_space_group_name_H-M_alt 'P 1 21/c 1'
_atom_sites_solution_hydrogens mixed
_cell_angle_alpha 90
_cell_angle_beta 104.603(2)
_cell_angle_gamma 90
_cell_formula_units_Z 4
_cell_length_a 13.8170(13)
_cell_length_b 15.5253(15)
_cell_length_c 14.0856(13)
_cell_measurement_reflns_used 3897
_cell_measurement_temperature 150.(2)
_cell_measurement_theta_max 26.1902
_cell_measurement_theta_min 2.2640
_cell_volume 2923.9(5)
_computing_cell_refinement 'SAINT V8.38A (Bruker AXS Inc., 2017)'
_computing_data_collection 'Bruker Instrument Service v2017.5.0.0'
_computing_data_reduction 'SAINT V8.38A (Bruker AXS Inc., 2017)'
_computing_structure_refinement 'SHELXL-2016/6 (Sheldrick, 2016)'
_computing_structure_solution 'SHELXT 2014/5 (Sheldrick, 2014)'
_diffrn_ambient_temperature 150.(2)
_diffrn_detector_area_resol_mean 8.3333
_diffrn_measured_fraction_theta_full 0.999
_diffrn_measured_fraction_theta_max 0.999
_diffrn_measurement_device_type 'Bruker Kappa APEXII Duo'
_diffrn_measurement_method '\w scans'
_diffrn_radiation_monochromator graphite
_diffrn_radiation_type 'Mo K\a'
_diffrn_radiation_wavelength 0.71073
_diffrn_reflns_av_R_equivalents 0.0755
_diffrn_reflns_av_unetI/netI 0.0723
_diffrn_reflns_limit_h_max 11
_diffrn_reflns_limit_h_min -18
_diffrn_reflns_limit_k_max 20
_diffrn_reflns_limit_k_min -20
_diffrn_reflns_limit_l_max 18
_diffrn_reflns_limit_l_min -18
_diffrn_reflns_number 29388
_diffrn_reflns_theta_full 28.31
_diffrn_reflns_theta_max 28.31
_diffrn_reflns_theta_min 1.52
_diffrn_source 'fine-focus sealed tube'
_exptl_absorpt_coefficient_mu 0.507
_exptl_absorpt_correction_T_max 0.93
_exptl_absorpt_correction_T_min 0.83
_exptl_absorpt_correction_type multi-scan
_exptl_absorpt_process_details
;
SADABS-2016/2 - Bruker AXS area detector scaling and absorption correction
;
_exptl_crystal_colour yellow
_exptl_crystal_density_diffrn 1.509
_exptl_crystal_density_method 'not measured'
_exptl_crystal_description block
_exptl_crystal_F_000 1360
_exptl_crystal_size_max 0.201
_exptl_crystal_size_mid 0.166
_exptl_crystal_size_min 0.151
_refine_diff_density_max 0.691
_refine_diff_density_min -0.923
_refine_ls_extinction_method none
_refine_ls_goodness_of_fit_ref 1.050
_refine_ls_hydrogen_treatment mixed
_refine_ls_matrix_type full
_refine_ls_number_parameters 386
_refine_ls_number_reflns 7276
_refine_ls_number_restraints 0
_refine_ls_restrained_S_all 1.050
_refine_ls_R_factor_all 0.0803
_refine_ls_R_factor_gt 0.0461
_refine_ls_shift/su_max 0.002
_refine_ls_shift/su_mean 0.000
_refine_ls_structure_factor_coef Fsqd
_refine_ls_weighting_details 'w=1/[\s^2^(Fo^2^)+(0.0292P)^2^+0.8729P] where P=(Fo^2^+2Fc^2^)/3'
_refine_ls_weighting_scheme calc
_refine_ls_wR_factor_gt 0.0765
_refine_ls_wR_factor_ref 0.0854
_reflns_number_gt 5214
_reflns_number_total 7276
_reflns_threshold_expression 'I > 2\s(I)'
_cod_data_source_file ja9b10781_si_001.cif
_cod_data_source_block 9
_cod_depositor_comments
;
The following automatic conversions were performed:

data item '_exptl_absorpt_correction_type' value 'Multi-Scan' was
changed to 'multi-scan' in accordance with the
/home/data/users/saulius/crontab/automatic-downloads/rss-feeds/ACS/lib/dictionaries/cif_core.dic
dictionary named 'cif_core.dic' version 2.4.2 last updated on
2011-04-26.

Automatic conversion script
Id: cif_fix_values 6909 2019-04-08 15:41:33Z antanas 

 Adding full bibliography for 4129132--4129146.cif.
;
_cod_original_sg_symbol_H-M 'P 21/c'
_cod_database_code 4129137

loop_
_space_group_symop_operation_xyz
'x, y, z'
'-x, y+1/2, -z+1/2'
'-x, -y, -z'
'x, -y-1/2, z-1/2'

loop_
_atom_site_type_symbol
_atom_site_label
_atom_site_fract_x
_atom_site_fract_y
_atom_site_fract_z
_atom_site_U_iso_or_equiv
_atom_site_adp_type
_atom_site_calc_flag
_atom_site_refinement_flags_adp
_atom_site_refinement_flags_posn
_atom_site_occupancy
Mo Mo1 0.74157(2) 0.52399(2) 0.74933(2) 0.01268(7) Uani d . . 1
F F1 0.94302(17) 0.39904(16) 0.47008(17) 0.0601(7) Uani d . . 1
F F2 0.84396(17) 0.29076(14) 0.43810(15) 0.0478(6) Uani d . . 1
F F3 0.79203(19) 0.41540(16) 0.38532(15) 0.0592(7) Uani d . . 1
O O1 0.66489(17) 0.56551(16) 0.53754(16) 0.0329(6) Uani d . . 1
N N1 0.82234(15) 0.51281(16) 0.91346(17) 0.0163(5) Uani d . . 1
N N2 0.85821(16) 0.58671(16) 0.96325(17) 0.0172(5) Uani d . . 1
N N3 0.86251(16) 0.61698(16) 0.75148(17) 0.0164(5) Uani d . . 1
N N4 0.89334(16) 0.67441(16) 0.82617(18) 0.0177(5) Uani d . . 1
N N5 0.67527(16) 0.63950(16) 0.80372(18) 0.0178(5) Uani d . . 1
N N6 0.73176(17) 0.69225(15) 0.87344(18) 0.0179(5) Uani d . . 1
N N7 0.69315(16) 0.54446(15) 0.62362(18) 0.0172(5) Uani d . . 1
N N8 0.59951(15) 0.46682(16) 0.76621(17) 0.0161(5) Uani d . . 1
N N9 0.32134(17) 0.37854(17) 0.79766(19) 0.0250(6) Uani d . . 1
N N10 0.72555(18) 0.35733(17) 0.56148(18) 0.0244(6) Uani d . . 1
C C1 0.8505(2) 0.4485(2) 0.9781(2) 0.0204(7) Uani d . . 1
H H1 0.836012 0.389397 0.963659 0.024 Uiso calc U R 1
C C2 0.9037(2) 0.4794(2) 1.0692(2) 0.0231(7) Uani d . . 1
H H2 0.931451 0.447301 1.127029 0.028 Uiso calc U R 1
C C3 0.9068(2) 0.5673(2) 1.0561(2) 0.0207(7) Uani d . . 1
H H3 0.938189 0.607679 1.104875 0.025 Uiso calc U R 1
C C4 0.9118(2) 0.6370(2) 0.6841(2) 0.0193(7) Uani d . . 1
H H4 0.904651 0.6078 0.623518 0.023 Uiso calc U R 1
C C5 0.9749(2) 0.7067(2) 0.7153(2) 0.0243(7) Uani d . . 1
H H5 1.018215 0.73361 0.681495 0.029 Uiso calc U R 1
C C6 0.9613(2) 0.7282(2) 0.8052(2) 0.0229(7) Uani d . . 1
H H6 0.994338 0.773557 0.846046 0.028 Uiso calc U R 1
C C7 0.5812(2) 0.6672(2) 0.7889(3) 0.0253(7) Uani d . . 1
H H7 0.525335 0.642527 0.743451 0.03 Uiso calc U R 1
C C8 0.5762(2) 0.7368(2) 0.8492(3) 0.0287(8) Uani d . . 1
H H8 0.518133 0.767849 0.853423 0.034 Uiso calc U R 1
C C9 0.6727(2) 0.75136(19) 0.9013(2) 0.0216(7) Uani d . . 1
H H9 0.694399 0.79538 0.948716 0.026 Uiso calc U R 1
C C10 0.77035(19) 0.38636(18) 0.7400(2) 0.0162(6) Uani d . . 1
H H10 0.78105 0.357355 0.805235 0.019 Uiso calc U R 1
C C11 0.85856(19) 0.42937(19) 0.7296(2) 0.0180(6) Uani d . . 1
H H11 0.917236 0.423947 0.787698 0.022 Uiso calc U R 1
C C12 0.8832(2) 0.42245(19) 0.6355(2) 0.0209(7) Uani d . . 1
H H12 0.946529 0.442008 0.629503 0.025 Uiso calc U R 1
C C13 0.8181(2) 0.38892(19) 0.5568(2) 0.0207(7) Uani d . . 1
C C14 0.8493(3) 0.3750(2) 0.4637(3) 0.0352(9) Uani d . . 1
C C15 0.7143(2) 0.32909(18) 0.6571(2) 0.0167(6) Uani d . . 1
H H15 0.641657 0.331677 0.655555 0.02 Uiso calc U R 1
C C16 0.7493(2) 0.23470(19) 0.6772(2) 0.0232(7) Uani d . . 1
H H16A 0.820793 0.23115 0.677018 0.028 Uiso calc U R 1
H H16B 0.743863 0.218573 0.743617 0.028 Uiso calc U R 1
C C17 0.6926(2) 0.1709(2) 0.6059(2) 0.0228(7) Uani d . . 1
H H17 0.691072 0.179248 0.5387 0.027 Uiso calc U R 1
C C18 0.6446(2) 0.1041(2) 0.6280(3) 0.0336(8) Uani d . . 1
H H18A 0.644247 0.093461 0.694274 0.04 Uiso calc U R 1
H H18B 0.610102 0.066406 0.577632 0.04 Uiso calc U R 1
C C19 0.6377(2) 0.3594(3) 0.4798(2) 0.0390(9) Uani d . . 1
H H19A 0.629353 0.417364 0.451397 0.058 Uiso calc U R 1
H H19B 0.578602 0.344253 0.502828 0.058 Uiso calc U R 1
H H19C 0.645594 0.31791 0.429834 0.058 Uiso calc U R 1
C C20 0.51463(18) 0.47244(19) 0.6931(2) 0.0166(6) Uani d . . 1
H H20 0.519733 0.496036 0.632311 0.02 Uiso calc U R 1
C C21 0.4221(2) 0.44665(18) 0.7003(2) 0.0172(6) Uani d . . 1
H H21 0.365464 0.454775 0.646656 0.021 Uiso calc U R 1
C C22 0.4109(2) 0.40809(19) 0.7873(2) 0.0183(6) Uani d . . 1
C C23 0.4993(2) 0.4000(2) 0.8624(2) 0.0223(7) Uani d . . 1
H H23 0.4974 0.373443 0.92266 0.027 Uiso calc U R 1
C C24 0.5884(2) 0.4302(2) 0.8490(2) 0.0213(7) Uani d . . 1
H H24 0.646118 0.424791 0.902106 0.026 Uiso calc U R 1
C C25 0.3152(2) 0.3328(3) 0.8861(3) 0.0395(10) Uani d . . 1
H H25A 0.364555 0.28616 0.899105 0.059 Uiso calc U R 1
H H25B 0.247957 0.30863 0.876966 0.059 Uiso calc U R 1
H H25C 0.328917 0.372832 0.941651 0.059 Uiso calc U R 1
C C26 0.2278(2) 0.4032(2) 0.7301(2) 0.0275(8) Uani d . . 1
H H26A 0.211302 0.462539 0.743576 0.041 Uiso calc U R 1
H H26B 0.174474 0.364523 0.738337 0.041 Uiso calc U R 1
H H26C 0.234552 0.399039 0.662593 0.041 Uiso calc U R 1
B B1 0.8447(2) 0.6757(2) 0.9135(3) 0.0194(7) Uani d . . 1
H H1A 0.8796(18) 0.7256(18) 0.967(2) 0.010(7) Uiso d . . 1

loop_
_atom_site_aniso_label
_atom_site_aniso_U_11
_atom_site_aniso_U_22
_atom_site_aniso_U_33
_atom_site_aniso_U_12
_atom_site_aniso_U_13
_atom_site_aniso_U_23
Mo1 0.01229(11) 0.01339(11) 0.01211(12) -0.00007(11) 0.00264(8) 0.00105(13)
F1 0.0694(15) 0.0716(18) 0.0566(16) -0.0177(13) 0.0480(13) -0.0195(14)
F2 0.0800(16) 0.0343(13) 0.0340(13) 0.0047(11) 0.0237(11) -0.0113(11)
F3 0.1016(19) 0.0558(16) 0.0257(13) 0.0222(14) 0.0265(12) 0.0149(12)
O1 0.0447(14) 0.0339(15) 0.0155(12) 0.0029(11) -0.0008(10) 0.0095(11)
N1 0.0167(10) 0.0162(13) 0.0153(13) -0.0002(10) 0.0029(9) -0.0025(11)
N2 0.0163(11) 0.0211(14) 0.0138(13) 0.0026(10) 0.0028(10) -0.0017(11)
N3 0.0170(11) 0.0168(13) 0.0160(13) 0.0003(10) 0.0052(10) -0.0023(11)
N4 0.0175(11) 0.0159(13) 0.0191(14) -0.0022(10) 0.0034(10) -0.0039(11)
N5 0.0159(11) 0.0163(13) 0.0209(14) -0.0008(10) 0.0040(10) 0.0010(11)
N6 0.0226(12) 0.0140(13) 0.0190(14) 0.0006(10) 0.0086(10) -0.0003(11)
N7 0.0186(11) 0.0148(14) 0.0178(14) 0.0007(9) 0.0039(10) 0.0034(11)
N8 0.0152(10) 0.0158(13) 0.0160(13) 0.0022(10) 0.0017(9) 0.0030(11)
N9 0.0185(12) 0.0307(16) 0.0272(15) -0.0032(11) 0.0088(11) 0.0044(13)
N10 0.0287(13) 0.0272(15) 0.0142(14) -0.0037(12) -0.0003(11) 0.0009(12)
C1 0.0189(14) 0.0223(17) 0.0202(17) 0.0008(12) 0.0056(12) 0.0053(14)
C2 0.0238(14) 0.0294(18) 0.0147(15) 0.0072(15) 0.0021(11) 0.0045(16)
C3 0.0189(14) 0.0280(18) 0.0143(16) 0.0028(13) 0.0024(12) -0.0039(15)
C4 0.0207(14) 0.0203(17) 0.0184(16) -0.0016(12) 0.0079(12) 0.0000(14)
C5 0.0196(14) 0.0247(18) 0.0310(19) -0.0016(13) 0.0110(13) 0.0046(15)
C6 0.0196(14) 0.0145(16) 0.033(2) -0.0031(12) 0.0037(13) -0.0006(14)
C7 0.0175(14) 0.0179(17) 0.040(2) 0.0010(12) 0.0060(13) 0.0042(16)
C8 0.0230(15) 0.0176(17) 0.050(2) 0.0051(13) 0.0173(15) 0.0025(16)
C9 0.0327(16) 0.0117(15) 0.0256(18) 0.0046(13) 0.0171(14) 0.0026(14)
C10 0.0176(13) 0.0145(14) 0.0155(15) 0.0031(11) 0.0022(11) 0.0020(13)
C11 0.0163(13) 0.0167(16) 0.0182(16) 0.0033(12) -0.0011(11) -0.0015(13)
C12 0.0187(14) 0.0144(16) 0.0310(19) 0.0027(12) 0.0089(13) 0.0004(14)
C13 0.0308(16) 0.0159(16) 0.0169(16) 0.0035(13) 0.0089(13) 0.0003(13)
C14 0.053(2) 0.028(2) 0.027(2) 0.0024(17) 0.0161(17) -0.0038(17)
C15 0.0166(13) 0.0157(15) 0.0163(16) -0.0005(11) 0.0015(11) 0.0026(13)
C16 0.0248(15) 0.0169(16) 0.0255(18) 0.0011(13) 0.0021(13) 0.0015(14)
C17 0.0299(16) 0.0183(17) 0.0203(17) 0.0035(13) 0.0063(13) 0.0000(14)
C18 0.043(2) 0.0236(19) 0.032(2) -0.0048(16) 0.0049(16) 0.0005(17)
C19 0.042(2) 0.044(2) 0.0217(19) -0.0063(18) -0.0090(15) 0.0065(18)
C20 0.0205(13) 0.0143(14) 0.0135(14) 0.0006(13) 0.0017(10) 0.0011(13)
C21 0.0165(13) 0.0191(15) 0.0149(15) -0.0014(11) 0.0020(11) 0.0014(13)
C22 0.0193(14) 0.0163(16) 0.0196(16) -0.0007(12) 0.0055(12) -0.0012(13)
C23 0.0249(15) 0.0265(18) 0.0162(16) 0.0001(13) 0.0065(12) 0.0062(14)
C24 0.0193(14) 0.0287(19) 0.0142(16) 0.0033(13) 0.0012(11) 0.0048(14)
C25 0.0322(18) 0.050(3) 0.042(2) -0.0019(17) 0.0193(17) 0.017(2)
C26 0.0173(14) 0.0295(19) 0.036(2) -0.0030(13) 0.0083(14) -0.0025(16)
B1 0.0216(16) 0.0170(18) 0.0192(19) 0.0000(14) 0.0044(14) -0.0031(16)

loop_
_atom_type_symbol
_atom_type_description
_atom_type_scat_dispersion_real
_atom_type_scat_dispersion_imag
_atom_type_scat_source
C C 0.0033 0.0016 'International Tables Vol C Tables 4.2.6.8 and 6.1.1.4'
H H 0.0000 0.0000 'International Tables Vol C Tables 4.2.6.8 and 6.1.1.4'
B B 0.0013 0.0007 'International Tables Vol C Tables 4.2.6.8 and 6.1.1.4'
F F 0.0171 0.0103 'International Tables Vol C Tables 4.2.6.8 and 6.1.1.4'
Mo Mo -1.6832 0.6857 'International Tables Vol C Tables 4.2.6.8 and 6.1.1.4'
N N 0.0061 0.0033 'International Tables Vol C Tables 4.2.6.8 and 6.1.1.4'
O O 0.0106 0.0060 'International Tables Vol C Tables 4.2.6.8 and 6.1.1.4'

loop_
_geom_angle_atom_site_label_1
_geom_angle_atom_site_label_2
_geom_angle_atom_site_label_3
_geom_angle
N7 Mo1 C10 98.36(11)
N7 Mo1 N3 89.43(10)
C10 Mo1 N3 119.55(9)
N7 Mo1 N8 93.32(9)
C10 Mo1 N8 78.15(9)
N3 Mo1 N8 161.50(9)
N7 Mo1 N5 96.63(10)
C10 Mo1 N5 154.47(9)
N3 Mo1 N5 81.06(8)
N8 Mo1 N5 80.46(8)
N7 Mo1 C11 95.52(11)
C10 Mo1 C11 37.56(10)
N3 Mo1 C11 82.16(9)
N8 Mo1 C11 115.70(10)
N5 Mo1 C11 159.13(9)
N7 Mo1 N1 171.47(10)
C10 Mo1 N1 86.40(10)
N3 Mo1 N1 82.06(9)
N8 Mo1 N1 94.59(8)
N5 Mo1 N1 81.57(8)
C11 Mo1 N1 83.91(9)
C1 N1 N2 105.7(2)
C1 N1 Mo1 136.1(2)
N2 N1 Mo1 118.11(18)
C3 N2 N1 109.7(2)
C3 N2 B1 128.1(3)
N1 N2 B1 122.1(2)
C4 N3 N4 106.2(2)
C4 N3 Mo1 131.6(2)
N4 N3 Mo1 121.86(17)
C6 N4 N3 109.7(2)
C6 N4 B1 129.5(3)
N3 N4 B1 120.6(2)
C7 N5 N6 106.1(2)
C7 N5 Mo1 132.2(2)
N6 N5 Mo1 121.28(16)
C9 N6 N5 109.8(2)
C9 N6 B1 129.6(3)
N5 N6 B1 120.4(2)
O1 N7 Mo1 174.0(2)
C24 N8 C20 114.9(2)
C24 N8 Mo1 124.12(18)
C20 N8 Mo1 120.80(19)
C22 N9 C26 121.6(3)
C22 N9 C25 120.5(3)
C26 N9 C25 117.1(2)
C13 N10 C19 123.6(3)
C13 N10 C15 117.6(2)
C19 N10 C15 118.5(2)
N1 C1 C2 111.3(3)
N1 C1 H1 124.3
C2 C1 H1 124.3
C3 C2 C1 104.2(3)
C3 C2 H2 127.9
C1 C2 H2 127.9
N2 C3 C2 109.1(3)
N2 C3 H3 125.5
C2 C3 H3 125.5
N3 C4 C5 110.4(3)
N3 C4 H4 124.8
C5 C4 H4 124.8
C6 C5 C4 105.1(3)
C6 C5 H5 127.5
C4 C5 H5 127.5
N4 C6 C5 108.6(3)
N4 C6 H6 125.7
C5 C6 H6 125.7
N5 C7 C8 110.6(3)
N5 C7 H7 124.7
C8 C7 H7 124.7
C9 C8 C7 105.3(3)
C9 C8 H8 127.3
C7 C8 H8 127.3
N6 C9 C8 108.1(3)
N6 C9 H9 125.9
C8 C9 H9 125.9
C11 C10 C15 118.5(2)
C11 C10 Mo1 73.85(17)
C15 C10 Mo1 123.71(19)
C11 C10 H10 111.9
C15 C10 H10 111.9
Mo1 C10 H10 111.9
C10 C11 C12 117.5(3)
C10 C11 Mo1 68.59(15)
C12 C11 Mo1 120.1(2)
C10 C11 H11 114.4
C12 C11 H11 114.4
Mo1 C11 H11 114.4
C13 C12 C11 121.3(3)
C13 C12 H12 119.3
C11 C12 H12 119.3
C12 C13 N10 122.0(3)
C12 C13 C14 120.0(3)
N10 C13 C14 117.6(3)
F1 C14 F3 106.7(3)
F1 C14 F2 106.0(3)
F3 C14 F2 104.6(3)
F1 C14 C13 113.0(3)
F3 C14 C13 114.4(3)
F2 C14 C13 111.4(3)
N10 C15 C10 112.5(2)
N10 C15 C16 110.6(2)
C10 C15 C16 109.9(2)
N10 C15 H15 107.9
C10 C15 H15 107.9
C16 C15 H15 107.9
C17 C16 C15 114.9(2)
C17 C16 H16A 108.5
C15 C16 H16A 108.5
C17 C16 H16B 108.5
C15 C16 H16B 108.5
H16A C16 H16B 107.5
C18 C17 C16 125.4(3)
C18 C17 H17 117.3
C16 C17 H17 117.3
C17 C18 H18A 120.0
C17 C18 H18B 120.0
H18A C18 H18B 120.0
N10 C19 H19A 109.5
N10 C19 H19B 109.5
H19A C19 H19B 109.5
N10 C19 H19C 109.5
H19A C19 H19C 109.5
H19B C19 H19C 109.5
N8 C20 C21 124.8(3)
N8 C20 H20 117.6
C21 C20 H20 117.6
C20 C21 C22 120.0(3)
C20 C21 H21 120.0
C22 C21 H21 120.0
N9 C22 C23 122.0(3)
N9 C22 C21 122.7(3)
C23 C22 C21 115.3(2)
C24 C23 C22 120.3(3)
C24 C23 H23 119.9
C22 C23 H23 119.9
N8 C24 C23 124.6(3)
N8 C24 H24 117.7
C23 C24 H24 117.7
N9 C25 H25A 109.5
N9 C25 H25B 109.5
H25A C25 H25B 109.5
N9 C25 H25C 109.5
H25A C25 H25C 109.5
H25B C25 H25C 109.5
N9 C26 H26A 109.5
N9 C26 H26B 109.5
H26A C26 H26B 109.5
N9 C26 H26C 109.5
H26A C26 H26C 109.5
H26B C26 H26C 109.5
N2 B1 N6 108.2(2)
N2 B1 N4 108.9(2)
N6 B1 N4 108.3(2)
N2 B1 H1A 109.7(14)
N6 B1 H1A 111.2(13)
N4 B1 H1A 110.5(14)

loop_
_geom_bond_atom_site_label_1
_geom_bond_atom_site_label_2
_geom_bond_distance
Mo1 N7 1.757(2)
Mo1 C10 2.183(3)
Mo1 N3 2.203(2)
Mo1 N8 2.221(2)
Mo1 N5 2.235(2)
Mo1 C11 2.253(3)
Mo1 N1 2.306(2)
F1 C14 1.329(4)
F2 C14 1.353(4)
F3 C14 1.341(4)
O1 N7 1.221(3)
N1 C1 1.341(4)
N1 N2 1.371(3)
N2 C3 1.345(4)
N2 B1 1.539(4)
N3 C4 1.336(3)
N3 N4 1.363(3)
N4 C6 1.344(4)
N4 B1 1.544(4)
N5 C7 1.335(3)
N5 N6 1.363(3)
N6 C9 1.350(3)
N6 B1 1.541(4)
N8 C24 1.340(4)
N8 C20 1.354(3)
N9 C22 1.362(3)
N9 C26 1.450(4)
N9 C25 1.454(4)
N10 C13 1.387(4)
N10 C19 1.447(4)
N10 C15 1.461(4)
C1 C2 1.393(4)
C1 H1 0.95
C2 C3 1.379(4)
C2 H2 0.95
C3 H3 0.95
C4 C5 1.390(4)
C4 H4 0.95
C5 C6 1.368(4)
C5 H5 0.95
C6 H6 0.95
C7 C8 1.387(4)
C7 H7 0.95
C8 C9 1.370(4)
C8 H8 0.95
C9 H9 0.95
C10 C11 1.430(4)
C10 C15 1.516(4)
C10 H10 1.0
C11 C12 1.453(4)
C11 H11 1.0
C12 C13 1.344(4)
C12 H12 0.95
C13 C14 1.495(4)
C15 C16 1.547(4)
C15 H15 1.0
C16 C17 1.485(4)
C16 H16A 0.99
C16 H16B 0.99
C17 C18 1.310(4)
C17 H17 0.95
C18 H18A 0.95
C18 H18B 0.95
C19 H19A 0.98
C19 H19B 0.98
C19 H19C 0.98
C20 C21 1.367(4)
C20 H20 0.95
C21 C22 1.406(4)
C21 H21 0.95
C22 C23 1.405(4)
C23 C24 1.375(4)
C23 H23 0.95
C24 H24 0.95
C25 H25A 0.98
C25 H25B 0.98
C25 H25C 0.98
C26 H26A 0.98
C26 H26B 0.98
C26 H26C 0.98
B1 H1A 1.10(3)

loop_
_geom_torsion_atom_site_label_1
_geom_torsion_atom_site_label_2
_geom_torsion_atom_site_label_3
_geom_torsion_atom_site_label_4
_geom_torsion
C1 N1 N2 C3 -0.2(3)
Mo1 N1 N2 C3 -177.11(16)
C1 N1 N2 B1 177.9(2)
Mo1 N1 N2 B1 1.0(3)
C4 N3 N4 C6 -0.7(3)
Mo1 N3 N4 C6 -174.58(18)
C4 N3 N4 B1 174.6(2)
Mo1 N3 N4 B1 0.6(3)
C7 N5 N6 C9 0.2(3)
Mo1 N5 N6 C9 -173.40(18)
C7 N5 N6 B1 176.3(3)
Mo1 N5 N6 B1 2.7(3)
N2 N1 C1 C2 0.3(3)
Mo1 N1 C1 C2 176.38(18)
N1 C1 C2 C3 -0.3(3)
N1 N2 C3 C2 0.0(3)
B1 N2 C3 C2 -177.9(3)
C1 C2 C3 N2 0.2(3)
N4 N3 C4 C5 0.5(3)
Mo1 N3 C4 C5 173.6(2)
N3 C4 C5 C6 -0.2(3)
N3 N4 C6 C5 0.6(3)
B1 N4 C6 C5 -174.1(3)
C4 C5 C6 N4 -0.3(3)
N6 N5 C7 C8 -0.6(3)
Mo1 N5 C7 C8 172.1(2)
N5 C7 C8 C9 0.7(4)
N5 N6 C9 C8 0.2(3)
B1 N6 C9 C8 -175.5(3)
C7 C8 C9 N6 -0.5(4)
C15 C10 C11 C12 6.2(4)
Mo1 C10 C11 C12 -113.8(2)
C15 C10 C11 Mo1 120.0(2)
C10 C11 C12 C13 10.3(4)
Mo1 C11 C12 C13 -69.6(4)
C11 C12 C13 N10 -1.6(5)
C11 C12 C13 C14 -174.2(3)
C19 N10 C13 C12 149.2(3)
C15 N10 C13 C12 -24.1(4)
C19 N10 C13 C14 -38.1(4)
C15 N10 C13 C14 148.7(3)
C12 C13 C14 F1 -0.2(5)
N10 C13 C14 F1 -173.1(3)
C12 C13 C14 F3 -122.5(3)
N10 C13 C14 F3 64.6(4)
C12 C13 C14 F2 119.0(3)
N10 C13 C14 F2 -53.8(4)
C13 N10 C15 C10 38.0(3)
C19 N10 C15 C10 -135.6(3)
C13 N10 C15 C16 -85.3(3)
C19 N10 C15 C16 101.1(3)
C11 C10 C15 N10 -29.2(4)
Mo1 C10 C15 N10 59.8(3)
C11 C10 C15 C16 94.5(3)
Mo1 C10 C15 C16 -176.56(19)
N10 C15 C16 C17 -61.0(3)
C10 C15 C16 C17 174.2(3)
C15 C16 C17 C18 -122.4(3)
C24 N8 C20 C21 2.3(4)
Mo1 N8 C20 C21 -173.4(2)
N8 C20 C21 C22 -2.6(5)
C26 N9 C22 C23 166.3(3)
C25 N9 C22 C23 -3.4(5)
C26 N9 C22 C21 -15.4(4)
C25 N9 C22 C21 174.9(3)
C20 C21 C22 N9 -177.8(3)
C20 C21 C22 C23 0.6(4)
N9 C22 C23 C24 179.7(3)
C21 C22 C23 C24 1.3(4)
C20 N8 C24 C23 -0.2(4)
Mo1 N8 C24 C23 175.3(2)
C22 C23 C24 N8 -1.5(5)
C3 N2 B1 N6 -123.4(3)
N1 N2 B1 N6 58.9(3)
C3 N2 B1 N4 119.0(3)
N1 N2 B1 N4 -58.7(3)
C9 N6 B1 N2 113.5(3)
N5 N6 B1 N2 -61.7(3)
C9 N6 B1 N4 -128.6(3)
N5 N6 B1 N4 56.2(3)
C6 N4 B1 N2 -127.1(3)
N3 N4 B1 N2 58.8(3)
C6 N4 B1 N6 115.5(3)
N3 N4 B1 N6 -58.7(3)
